data_4036072
loop_
_publ_author_name
'Ganga-Sah, Yumeela'
'Leznoff, Daniel B.'
'Bennet, Andrew J.'

_publ_section_title
;
 Synthesis of Sterically Congested 2,2'-Bi(Adamantyl)-based Alcohol and
 Amines.
;
_journal_name_full 'The Journal of organic chemistry'
_journal_paper_doi 10.1021/acs.joc.9b02293
_journal_year 2019
_chemical_absolute_configuration unk
_chemical_formula_moiety 'C20 H28 O'
_chemical_formula_sum 'C20 H28 O'
_chemical_formula_weight 284.42
_space_group_crystal_system orthorhombic
_space_group_IT_number 18
_space_group_name_Hall 'P 2 2ab'
_space_group_name_H-M_alt 'P 21 21 2'
_atom_sites_solution_hydrogens mixed
_audit_update_record
;
2018-12-09 deposited with the CCDC.	2019-09-03 downloaded from the CCDC.
;
_cell_angle_alpha 90
_cell_angle_beta 90
_cell_angle_gamma 90
_cell_formula_units_Z 8
_cell_length_a 15.4691(4)
_cell_length_b 30.4630(8)
_cell_length_c 6.7400(2)
_cell_measurement_reflns_used 8353
_cell_measurement_temperature 296(2)
_cell_measurement_theta_max 66.62
_cell_measurement_theta_min 2.90
_cell_volume 3176.13(15)
_computing_cell_refinement 'Bruker SAINT'
_computing_data_collection 'Bruker APEX2'
_computing_data_reduction 'Bruker SAINT'
_computing_structure_refinement 'SHELXL-2018/1 (Sheldrick, 2018)'
_computing_structure_solution 'SHELXT 2014/4 (Sheldrick, 2014)'
_diffrn_ambient_temperature 296(2)
_diffrn_measured_fraction_theta_full 0.998
_diffrn_measured_fraction_theta_max 0.998
_diffrn_measurement_device_type 'Bruker APEX-II CCD'
_diffrn_measurement_method '\f and \w scans'
_diffrn_radiation_monochromator graphite
_diffrn_radiation_type CuK\a
_diffrn_radiation_wavelength 1.54178
_diffrn_reflns_av_R_equivalents 0.1012
_diffrn_reflns_limit_h_max 18
_diffrn_reflns_limit_h_min -18
_diffrn_reflns_limit_k_max 36
_diffrn_reflns_limit_k_min -36
_diffrn_reflns_limit_l_max 7
_diffrn_reflns_limit_l_min -8
_diffrn_reflns_number 29207
_diffrn_reflns_theta_full 66.657
_diffrn_reflns_theta_max 66.657
_diffrn_reflns_theta_min 2.901
_exptl_absorpt_coefficient_mu 0.534
_exptl_absorpt_correction_T_max 0.7528
_exptl_absorpt_correction_T_min 0.6834
_exptl_absorpt_correction_type multi-scan
_exptl_absorpt_process_details '(Sheldrick , 1996)'
_exptl_crystal_colour colorless
_exptl_crystal_density_diffrn 1.190
_exptl_crystal_description block
_exptl_crystal_F_000 1248
_exptl_crystal_size_max 0.228
_exptl_crystal_size_mid 0.186
_exptl_crystal_size_min 0.107
_refine_diff_density_max 0.203
_refine_diff_density_min -0.203
_refine_ls_abs_structure_details
;
 Flack x determined using 1479 quotients [(I+)-(I-)]/[(I+)+(I-)]
 (Parsons, Flack and Wagner, Acta Cryst. B69 (2013) 249-259).
;
_refine_ls_abs_structure_Flack 0.0(2)
_refine_ls_extinction_method none
_refine_ls_goodness_of_fit_ref 1.013
_refine_ls_hydrogen_treatment mixed
_refine_ls_matrix_type full
_refine_ls_number_parameters 387
_refine_ls_number_reflns 5598
_refine_ls_number_restraints 0
_refine_ls_restrained_S_all 1.013
_refine_ls_R_factor_all 0.0736
_refine_ls_R_factor_gt 0.0529
_refine_ls_shift/su_max 0.000
_refine_ls_shift/su_mean 0.000
_refine_ls_structure_factor_coef Fsqd
_refine_ls_weighting_details 'w=1/[\s^2^(Fo^2^)+(0.0452P)^2^+0.8094P] where P=(Fo^2^+2Fc^2^)/3'
_refine_ls_weighting_scheme calc
_refine_ls_wR_factor_gt 0.1149
_refine_ls_wR_factor_ref 0.1261
_reflns_Friedel_coverage 0.739
_reflns_Friedel_fraction_full 0.997
_reflns_Friedel_fraction_max 0.997
_reflns_number_gt 4273
_reflns_number_total 5598
_reflns_threshold_expression 'I > 2\s(I)'
_cod_data_source_file jo9b02293_si_003.cif
_cod_data_source_block cu_YG_3_159CA_0ma_b
_cod_depositor_comments
;
The following automatic conversions were performed:

data name '__refine_diff_density_max' was replaced with
'_refine_diff_density_max'.

Automatic conversion script
Id: cif_correct_tags 6909 2019-04-08 15:41:33Z antanas 

The following automatic conversions were performed:

data item '_exptl_absorpt_correction_type' value 'Multi-scan' was
changed to 'multi-scan' in accordance with the
/home/data/users/saulius/crontab/automatic-downloads/rss-feeds/ACS/lib/dictionaries/cif_core.dic
dictionary named 'cif_core.dic' version 2.4.2 last updated on
2011-04-26.

Automatic conversion script
Id: cif_fix_values 6909 2019-04-08 15:41:33Z antanas 
;
_cod_original_cell_volume 3176.12(15)
_cod_database_code 4036072
_shelx_space_group_comment
;
The symmetry employed for this shelxl refinement is uniquely defined
by the following loop, which should always be used as a source of
symmetry information in preference to the above space-group names.
They are only intended as comments.
;

loop_
_space_group_symop_operation_xyz
'x, y, z'
'-x, -y, z'
'-x+1/2, y+1/2, -z'
'x+1/2, -y+1/2, -z'

loop_
_atom_site_label
_atom_site_type_symbol
_atom_site_fract_x
_atom_site_fract_y
_atom_site_fract_z
_atom_site_U_iso_or_equiv
_atom_site_adp_type
_atom_site_occupancy
_atom_site_site_symmetry_order
_atom_site_calc_flag
_atom_site_refinement_flags_posn
_atom_site_refinement_flags_adp
O1 O 0.55246(15) 0.56171(8) 0.2152(4) 0.0457(6) Uani 1 1 d . .
O2 O 0.39274(17) 0.52319(8) 0.2051(5) 0.0576(7) Uani 1 1 d . .
C1 C 0.6012(2) 0.57770(12) 0.3833(6) 0.0386(8) Uani 1 1 d . .
H1 H 0.644058 0.555464 0.420258 0.046 Uiso 1 1 calc R U
C2 C 0.5420(2) 0.58571(12) 0.5598(6) 0.0420(9) Uani 1 1 d . .
H2 H 0.510326 0.558738 0.591512 0.050 Uiso 1 1 calc R U
C3 C 0.4784(2) 0.62237(12) 0.5141(5) 0.0442(9) Uani 1 1 d . .
H3A H 0.440875 0.627108 0.627337 0.053 Uiso 1 1 calc R U
H3B H 0.442719 0.614160 0.401706 0.053 Uiso 1 1 calc R U
H3 H 0.444(3) 0.5402(15) 0.208(8) 0.104(18) Uiso 1 1 d . .
C4 C 0.5274(2) 0.66449(12) 0.4668(6) 0.0451(10) Uani 1 1 d . .
H4 H 0.486254 0.688223 0.439771 0.054 Uiso 1 1 calc R U
C5 C 0.5854(2) 0.67720(13) 0.6416(6) 0.0528(11) Uani 1 1 d . .
H5A H 0.616590 0.703939 0.610163 0.063 Uiso 1 1 calc R U
H5B H 0.550132 0.682704 0.757932 0.063 Uiso 1 1 calc R U
H5 H 0.577(3) 0.5339(16) 0.182(8) 0.100(17) Uiso 1 1 d . .
C6 C 0.6494(2) 0.64059(13) 0.6858(6) 0.0447(10) Uani 1 1 d . .
H6 H 0.685952 0.648837 0.798586 0.054 Uiso 1 1 calc R U
C7 C 0.7057(2) 0.63208(12) 0.5036(5) 0.0385(9) Uani 1 1 d . .
C8 C 0.64867(19) 0.61987(12) 0.3274(5) 0.0382(8) Uani 1 1 d . .
H8 H 0.684618 0.614794 0.209934 0.046 Uiso 1 1 calc R U
C9 C 0.5836(2) 0.65673(12) 0.2856(7) 0.0445(9) Uani 1 1 d . .
H9A H 0.614338 0.683492 0.252190 0.053 Uiso 1 1 calc R U
H9B H 0.547587 0.648740 0.173465 0.053 Uiso 1 1 calc R U
C10 C 0.5991(2) 0.59865(13) 0.7349(6) 0.0509(10) Uani 1 1 d . .
H10A H 0.639307 0.575062 0.764060 0.061 Uiso 1 1 calc R U
H10B H 0.563580 0.603486 0.851382 0.061 Uiso 1 1 calc R U
C11 C 0.7917(2) 0.63247(12) 0.5008(5) 0.0393(9) Uani 1 1 d . .
C12 C 0.8483(2) 0.62307(14) 0.3205(5) 0.0450(9) Uani 1 1 d . .
H12 H 0.811565 0.618501 0.203767 0.054 Uiso 1 1 calc R U
C13 C 0.9029(3) 0.58195(14) 0.3577(7) 0.0539(11) Uani 1 1 d . .
H13A H 0.865406 0.556909 0.380399 0.065 Uiso 1 1 calc R U
H13B H 0.938441 0.575810 0.242472 0.065 Uiso 1 1 calc R U
C14 C 0.9602(3) 0.58954(13) 0.5389(7) 0.0528(11) Uani 1 1 d . .
H14 H 0.994601 0.563125 0.564645 0.063 Uiso 1 1 calc R U
C15 C 1.0205(2) 0.62815(11) 0.5003(6) 0.0458(10) Uani 1 1 d . .
H15A H 1.057943 0.632630 0.613837 0.055 Uiso 1 1 calc R U
H15B H 1.056363 0.622074 0.385530 0.055 Uiso 1 1 calc R U
C16 C 0.9669(2) 0.66905(12) 0.4636(7) 0.0471(10) Uani 1 1 d . .
H16 H 1.005569 0.693933 0.438492 0.056 Uiso 1 1 calc R U
C17 C 0.9105(2) 0.67912(13) 0.6434(7) 0.0517(11) Uani 1 1 d . .
H17A H 0.946529 0.683904 0.759083 0.062 Uiso 1 1 calc R U
H17B H 0.877184 0.705589 0.619506 0.062 Uiso 1 1 calc R U
C18 C 0.8498(2) 0.64067(13) 0.6801(6) 0.0468(10) Uani 1 1 d . .
H18 H 0.813868 0.646887 0.796475 0.056 Uiso 1 1 calc R U
C19 C 0.9093(2) 0.66183(13) 0.2832(7) 0.0522(11) Uani 1 1 d . .
H19A H 0.944725 0.655909 0.167575 0.063 Uiso 1 1 calc R U
H19B H 0.875750 0.688134 0.257410 0.063 Uiso 1 1 calc R U
C20 C 0.9039(3) 0.59947(14) 0.7190(7) 0.0582(12) Uani 1 1 d . .
H20A H 0.940178 0.603999 0.834570 0.070 Uiso 1 1 calc R U
H20B H 0.866045 0.574772 0.745366 0.070 Uiso 1 1 calc R U
C21 C 0.3185(2) 0.54961(12) 0.1683(6) 0.0398(9) Uani 1 1 d . .
H21 H 0.314255 0.571764 0.273244 0.048 Uiso 1 1 calc R U
C22 C 0.2385(2) 0.52039(9) 0.1776(5) 0.0373(7) Uani 1 1 d . .
H22 H 0.236596 0.505169 0.305656 0.045 Uiso 1 1 calc R U
C23 C 0.2403(2) 0.48672(9) 0.0092(5) 0.0392(7) Uani 1 1 d . .
H23A H 0.290549 0.467947 0.022987 0.047 Uiso 1 1 calc R U
H23B H 0.188996 0.468427 0.015465 0.047 Uiso 1 1 calc R U
C24 C 0.2435(3) 0.51055(9) -0.1897(5) 0.0463(8) Uani 1 1 d . .
H24 H 0.244578 0.488986 -0.297593 0.056 Uiso 1 1 calc R U
C25 C 0.1639(2) 0.54001(12) -0.2122(7) 0.0517(11) Uani 1 1 d . .
H25A H 0.111895 0.522248 -0.208139 0.062 Uiso 1 1 calc R U
H25B H 0.165861 0.554955 -0.339164 0.062 Uiso 1 1 calc R U
C26 C 0.1619(2) 0.57398(11) -0.0434(7) 0.0420(10) Uani 1 1 d . .
H26 H 0.110654 0.592690 -0.056781 0.050 Uiso 1 1 calc R U
C27 C 0.2429(2) 0.60196(9) -0.0468(5) 0.0365(7) Uani 1 1 d . .
C28 C 0.3230(2) 0.57317(11) -0.0324(6) 0.0383(9) Uani 1 1 d . .
H28 H 0.375148 0.591380 -0.038856 0.046 Uiso 1 1 calc R U
C29 C 0.3244(2) 0.53882(12) -0.1994(7) 0.0483(10) Uani 1 1 d . .
H29A H 0.327296 0.553482 -0.327016 0.058 Uiso 1 1 calc R U
H29B H 0.375275 0.520430 -0.185964 0.058 Uiso 1 1 calc R U
C30 C 0.1589(2) 0.54939(12) 0.1554(6) 0.0424(10) Uani 1 1 d . .
H30A H 0.156737 0.570350 0.263607 0.051 Uiso 1 1 calc R U
H30B H 0.107175 0.531435 0.161383 0.051 Uiso 1 1 calc R U
C31 C 0.2444(2) 0.64591(9) -0.0461(4) 0.0352(6) Uani 1 1 d . .
C32 C 0.1649(2) 0.67520(11) -0.0407(6) 0.0388(9) Uani 1 1 d . .
H32 H 0.112615 0.657192 -0.050447 0.047 Uiso 1 1 calc R U
C33 C 0.1671(2) 0.70855(11) -0.2118(7) 0.0471(11) Uani 1 1 d . .
H33A H 0.167111 0.693154 -0.337819 0.056 Uiso 1 1 calc R U
H33B H 0.116089 0.727001 -0.206519 0.056 Uiso 1 1 calc R U
C34 C 0.2479(3) 0.73688(9) -0.1957(5) 0.0445(7) Uani 1 1 d . .
H34 H 0.249074 0.758078 -0.305031 0.053 Uiso 1 1 calc R U
C35 C 0.2479(3) 0.76131(9) 0.0015(4) 0.0432(8) Uani 1 1 d . .
H35A H 0.299192 0.779539 0.010920 0.052 Uiso 1 1 calc R U
H35B H 0.197622 0.780228 0.009205 0.052 Uiso 1 1 calc R U
C36 C 0.2465(3) 0.72867(9) 0.1716(5) 0.0453(8) Uani 1 1 d . .
H36 H 0.246514 0.744533 0.298050 0.054 Uiso 1 1 calc R U
C37 C 0.3258(2) 0.69932(13) 0.1603(7) 0.0468(11) Uani 1 1 d . .
H37A H 0.325554 0.678820 0.270419 0.056 Uiso 1 1 calc R U
H37B H 0.377734 0.717061 0.169755 0.056 Uiso 1 1 calc R U
C38 C 0.3259(2) 0.67391(11) -0.0367(6) 0.0404(9) Uani 1 1 d . .
H38 H 0.377109 0.655033 -0.043728 0.049 Uiso 1 1 calc R U
C39 C 0.3272(2) 0.70707(11) -0.2085(7) 0.0482(11) Uani 1 1 d . .
H39A H 0.379448 0.724635 -0.201644 0.058 Uiso 1 1 calc R U
H39B H 0.327112 0.691542 -0.334185 0.058 Uiso 1 1 calc R U
C40 C 0.1649(2) 0.70050(13) 0.1565(7) 0.0485(11) Uani 1 1 d . .
H40A H 0.114099 0.719110 0.163706 0.058 Uiso 1 1 calc R U
H40B H 0.162856 0.679967 0.266367 0.058 Uiso 1 1 calc R U

loop_
_atom_site_aniso_label
_atom_site_aniso_U_11
_atom_site_aniso_U_22
_atom_site_aniso_U_33
_atom_site_aniso_U_23
_atom_site_aniso_U_13
_atom_site_aniso_U_12
O1 0.0437(13) 0.0440(14) 0.0496(15) -0.0149(12) -0.0065(11) 0.0001(12)
O2 0.0419(14) 0.0358(12) 0.095(2) 0.0087(14) -0.0214(15) 0.0037(12)
C1 0.0374(18) 0.0401(19) 0.038(2) -0.0058(15) -0.0036(15) 0.0040(17)
C2 0.0425(19) 0.043(2) 0.040(2) 0.0027(17) 0.0080(17) -0.0025(18)
C3 0.0295(15) 0.054(2) 0.050(2) -0.009(2) 0.0051(14) -0.0014(17)
C4 0.0394(18) 0.042(2) 0.053(3) -0.0086(19) -0.0047(18) 0.0051(17)
C5 0.044(2) 0.057(3) 0.057(3) -0.021(2) 0.0025(19) -0.004(2)
C6 0.0322(17) 0.070(3) 0.032(2) -0.0112(19) 0.0007(15) -0.0006(18)
C7 0.0323(16) 0.052(2) 0.031(2) -0.0038(18) 0.0001(12) -0.0034(16)
C8 0.0286(14) 0.056(2) 0.0295(19) 0.0000(19) 0.0015(13) -0.0025(18)
C9 0.0392(19) 0.046(2) 0.048(2) 0.0079(18) -0.0054(18) -0.0068(17)
C10 0.046(2) 0.072(3) 0.035(2) 0.007(2) 0.0076(18) 0.006(2)
C11 0.0321(16) 0.057(2) 0.029(2) -0.0086(18) -0.0002(12) -0.0032(16)
C12 0.0304(16) 0.071(2) 0.034(2) -0.011(2) -0.0016(14) 0.001(2)
C13 0.044(2) 0.057(2) 0.060(3) -0.015(2) -0.001(2) -0.010(2)
C14 0.045(2) 0.043(2) 0.070(3) 0.004(2) -0.012(2) 0.0054(19)
C15 0.0272(15) 0.053(2) 0.057(3) -0.009(2) -0.0032(14) 0.0000(17)
C16 0.0353(18) 0.042(2) 0.064(3) 0.001(2) 0.0039(19) -0.0042(17)
C17 0.040(2) 0.053(2) 0.062(3) -0.018(2) 0.0001(19) 0.0023(19)
C18 0.0313(17) 0.073(3) 0.036(2) -0.014(2) -0.0004(16) -0.0055(18)
C19 0.040(2) 0.068(3) 0.049(3) 0.016(2) 0.0068(19) 0.0046(19)
C20 0.050(2) 0.073(3) 0.052(3) 0.015(2) -0.012(2) -0.015(2)
C21 0.0363(18) 0.0330(18) 0.050(2) -0.0025(17) -0.0093(17) 0.0025(16)
C22 0.0400(19) 0.0342(14) 0.0376(16) 0.0028(12) 0.0000(17) -0.0030(16)
C23 0.0372(17) 0.0294(14) 0.051(2) 0.0001(12) -0.0022(19) -0.0021(16)
C24 0.063(2) 0.0372(15) 0.0388(17) -0.0066(12) 0.000(2) -0.001(2)
C25 0.058(3) 0.047(2) 0.050(3) 0.005(2) -0.018(2) -0.0046(19)
C26 0.0336(17) 0.0324(19) 0.060(3) 0.0055(18) -0.0092(17) -0.0006(15)
C27 0.0342(16) 0.0338(14) 0.0414(16) 0.0030(12) -0.0018(19) 0.0030(17)
C28 0.0300(16) 0.0298(17) 0.055(3) 0.0017(17) 0.0026(16) -0.0021(15)
C29 0.056(2) 0.038(2) 0.051(3) 0.0019(19) 0.014(2) 0.0022(18)
C30 0.0356(18) 0.0377(19) 0.054(3) -0.0032(18) 0.0088(17) -0.0028(16)
C31 0.0345(15) 0.0325(14) 0.0386(15) 0.0012(11) -0.0014(19) -0.0002(17)
C32 0.0315(17) 0.0332(18) 0.052(3) 0.0015(18) -0.0038(17) -0.0014(15)
C33 0.055(2) 0.038(2) 0.049(3) 0.0015(19) -0.019(2) 0.0027(18)
C34 0.059(2) 0.0348(14) 0.0397(17) 0.0073(12) -0.001(2) 0.002(2)
C35 0.0496(18) 0.0319(14) 0.0481(19) -0.0043(12) -0.001(2) 0.002(2)
C36 0.057(2) 0.0437(16) 0.0348(16) -0.0061(12) 0.000(2) -0.001(2)
C37 0.050(2) 0.043(2) 0.047(3) 0.0012(19) -0.0144(19) -0.0048(19)
C38 0.0344(17) 0.0315(18) 0.055(3) -0.0001(18) 0.0051(17) 0.0009(15)
C39 0.059(3) 0.036(2) 0.050(3) 0.0022(19) 0.012(2) -0.0044(18)
C40 0.050(2) 0.042(2) 0.054(3) 0.003(2) 0.014(2) 0.0025(18)

loop_
_atom_type_symbol
_atom_type_description
_atom_type_scat_dispersion_real
_atom_type_scat_dispersion_imag
_atom_type_scat_source
C C 0.0181 0.0091 'International Tables Vol C Tables 4.2.6.8 and 6.1.1.4'
H H 0.0000 0.0000 'International Tables Vol C Tables 4.2.6.8 and 6.1.1.4'
O O 0.0492 0.0322 'International Tables Vol C Tables 4.2.6.8 and 6.1.1.4'

loop_
_geom_angle_atom_site_label_1
_geom_angle_atom_site_label_2
_geom_angle_atom_site_label_3
_geom_angle
C1 O1 H5 106(3)
C21 O2 H3 112(3)
O1 C1 C2 110.6(3)
O1 C1 C8 110.0(3)
C2 C1 C8 110.3(3)
O1 C1 H1 108.6
C2 C1 H1 108.6
C8 C1 H1 108.6
C3 C2 C1 110.4(3)
C3 C2 C10 110.0(3)
C1 C2 C10 107.3(3)
C3 C2 H2 109.7
C1 C2 H2 109.7
C10 C2 H2 109.7
C2 C3 C4 109.9(3)
C2 C3 H3A 109.7
C4 C3 H3A 109.7
C2 C3 H3B 109.7
C4 C3 H3B 109.7
H3A C3 H3B 108.2
C9 C4 C3 108.8(3)
C9 C4 C5 108.8(3)
C3 C4 C5 110.1(3)
C9 C4 H4 109.7
C3 C4 H4 109.7
C5 C4 H4 109.7
C6 C5 C4 110.3(3)
C6 C5 H5A 109.6
C4 C5 H5A 109.6
C6 C5 H5B 109.6
C4 C5 H5B 109.6
H5A C5 H5B 108.1
C5 C6 C7 109.8(3)
C5 C6 C10 108.9(3)
C7 C6 C10 108.8(3)
C5 C6 H6 109.8
C7 C6 H6 109.8
C10 C6 H6 109.8
C11 C7 C8 124.7(3)
C11 C7 C6 125.4(3)
C8 C7 C6 109.7(3)
C7 C8 C1 106.9(3)
C7 C8 C9 110.1(3)
C1 C8 C9 110.2(3)
C7 C8 H8 109.8
C1 C8 H8 109.8
C9 C8 H8 109.8
C4 C9 C8 110.0(3)
C4 C9 H9A 109.7
C8 C9 H9A 109.7
C4 C9 H9B 109.7
C8 C9 H9B 109.7
H9A C9 H9B 108.2
C2 C10 C6 110.0(3)
C2 C10 H10A 109.7
C6 C10 H10A 109.7
C2 C10 H10B 109.7
C6 C10 H10B 109.7
H10A C10 H10B 108.2
C7 C11 C12 125.7(3)
C7 C11 C18 125.4(3)
C12 C11 C18 108.9(3)
C11 C12 C13 109.8(3)
C11 C12 C19 109.8(3)
C13 C12 C19 108.5(3)
C11 C12 H12 109.5
C13 C12 H12 109.5
C19 C12 H12 109.5
C14 C13 C12 109.1(3)
C14 C13 H13A 109.9
C12 C13 H13A 109.9
C14 C13 H13B 109.9
C12 C13 H13B 109.9
H13A C13 H13B 108.3
C15 C14 C20 109.4(3)
C15 C14 C13 109.6(4)
C20 C14 C13 109.6(3)
C15 C14 H14 109.4
C20 C14 H14 109.4
C13 C14 H14 109.4
C16 C15 C14 109.2(3)
C16 C15 H15A 109.8
C14 C15 H15A 109.8
C16 C15 H15B 109.8
C14 C15 H15B 109.8
H15A C15 H15B 108.3
C15 C16 C19 109.3(3)
C15 C16 C17 110.4(4)
C19 C16 C17 109.1(3)
C15 C16 H16 109.3
C19 C16 H16 109.3
C17 C16 H16 109.3
C18 C17 C16 109.1(3)
C18 C17 H17A 109.9
C16 C17 H17A 109.9
C18 C17 H17B 109.9
C16 C17 H17B 109.9
H17A C17 H17B 108.3
C17 C18 C11 111.1(3)
C17 C18 C20 108.8(3)
C11 C18 C20 108.9(3)
C17 C18 H18 109.4
C11 C18 H18 109.4
C20 C18 H18 109.4
C16 C19 C12 109.9(3)
C16 C19 H19A 109.7
C12 C19 H19A 109.7
C16 C19 H19B 109.7
C12 C19 H19B 109.7
H19A C19 H19B 108.2
C14 C20 C18 109.8(3)
C14 C20 H20A 109.7
C18 C20 H20A 109.7
C14 C20 H20B 109.7
C18 C20 H20B 109.7
H20A C20 H20B 108.2
O2 C21 C22 108.5(3)
O2 C21 C28 112.4(3)
C22 C21 C28 110.3(3)
O2 C21 H21 108.5
C22 C21 H21 108.5
C28 C21 H21 108.5
C30 C22 C21 108.3(2)
C30 C22 C23 109.3(3)
C21 C22 C23 110.2(3)
C30 C22 H22 109.7
C21 C22 H22 109.7
C23 C22 H22 109.7
C24 C23 C22 109.5(2)
C24 C23 H23A 109.8
C22 C23 H23A 109.8
C24 C23 H23B 109.8
C22 C23 H23B 109.8
H23A C23 H23B 108.2
C29 C24 C23 109.5(3)
C29 C24 C25 109.0(2)
C23 C24 C25 109.8(3)
C29 C24 H24 109.5
C23 C24 H24 109.5
C25 C24 H24 109.5
C24 C25 C26 109.8(3)
C24 C25 H25A 109.7
C26 C25 H25A 109.7
C24 C25 H25B 109.7
C26 C25 H25B 109.7
H25A C25 H25B 108.2
C27 C26 C30 108.2(3)
C27 C26 C25 110.5(3)
C30 C26 C25 108.5(3)
C27 C26 H26 109.9
C30 C26 H26 109.9
C25 C26 H26 109.9
C31 C27 C26 125.2(4)
C31 C27 C28 124.2(4)
C26 C27 C28 110.4(2)
C27 C28 C21 106.8(3)
C27 C28 C29 111.0(3)
C21 C28 C29 109.2(3)
C27 C28 H28 110.0
C21 C28 H28 110.0
C29 C28 H28 110.0
C24 C29 C28 110.0(3)
C24 C29 H29A 109.7
C28 C29 H29A 109.7
C24 C29 H29B 109.7
C28 C29 H29B 109.7
H29A C29 H29B 108.2
C22 C30 C26 110.2(3)
C22 C30 H30A 109.6
C26 C30 H30A 109.6
C22 C30 H30B 109.6
C26 C30 H30B 109.6
H30A C30 H30B 108.1
C27 C31 C32 125.0(4)
C27 C31 C38 125.1(4)
C32 C31 C38 109.9(2)
C31 C32 C40 108.4(3)
C31 C32 C33 110.6(3)
C40 C32 C33 108.5(3)
C31 C32 H32 109.8
C40 C32 H32 109.8
C33 C32 H32 109.8
C34 C33 C32 109.8(3)
C34 C33 H33A 109.7
C32 C33 H33A 109.7
C34 C33 H33B 109.7
C32 C33 H33B 109.7
H33A C33 H33B 108.2
C33 C34 C35 109.8(4)
C33 C34 C39 108.5(2)
C35 C34 C39 109.9(3)
C33 C34 H34 109.5
C35 C34 H34 109.5
C39 C34 H34 109.5
C36 C35 C34 109.8(2)
C36 C35 H35A 109.7
C34 C35 H35A 109.7
C36 C35 H35B 109.7
C34 C35 H35B 109.7
H35A C35 H35B 108.2
C35 C36 C37 109.6(3)
C35 C36 C40 109.2(3)
C37 C36 C40 109.4(2)
C35 C36 H36 109.5
C37 C36 H36 109.5
C40 C36 H36 109.5
C36 C37 C38 109.9(3)
C36 C37 H37A 109.7
C38 C37 H37A 109.7
C36 C37 H37B 109.7
C38 C37 H37B 109.7
H37A C37 H37B 108.2
C31 C38 C37 108.5(3)
C31 C38 C39 110.3(3)
C37 C38 C39 108.7(3)
C31 C38 H38 109.8
C37 C38 H38 109.8
C39 C38 H38 109.8
C34 C39 C38 109.7(3)
C34 C39 H39A 109.7
C38 C39 H39A 109.7
C34 C39 H39B 109.7
C38 C39 H39B 109.7
H39A C39 H39B 108.2
C36 C40 C32 109.8(3)
C36 C40 H40A 109.7
C32 C40 H40A 109.7
C36 C40 H40B 109.7
C32 C40 H40B 109.7
H40A C40 H40B 108.2

loop_
_geom_bond_atom_site_label_1
_geom_bond_atom_site_label_2
_geom_bond_distance
O1 C1 1.445(4)
O1 H5 0.95(5)
O2 C21 1.424(4)
O2 H3 0.94(5)
C1 C2 1.521(5)
C1 C8 1.527(5)
C1 H1 0.9800
C2 C3 1.520(5)
C2 C10 1.527(5)
C2 H2 0.9800
C3 C4 1.524(5)
C3 H3A 0.9700
C3 H3B 0.9700
C4 C9 1.518(6)
C4 C5 1.531(5)
C4 H4 0.9800
C5 C6 1.521(5)
C5 H5A 0.9700
C5 H5B 0.9700
C6 C7 1.527(5)
C6 C10 1.532(5)
C6 H6 0.9800
C7 C11 1.331(4)
C7 C8 1.525(4)
C8 C9 1.534(5)
C8 H8 0.9800
C9 H9A 0.9700
C9 H9B 0.9700
C10 H10A 0.9700
C10 H10B 0.9700
C11 C12 1.525(5)
C11 C18 1.526(5)
C12 C13 1.532(5)
C12 C19 1.532(5)
C12 H12 0.9800
C13 C14 1.528(6)
C13 H13A 0.9700
C13 H13B 0.9700
C14 C15 1.523(5)
C14 C20 1.524(6)
C14 H14 0.9800
C15 C16 1.516(5)
C15 H15A 0.9700
C15 H15B 0.9700
C16 C19 1.524(6)
C16 C17 1.525(6)
C16 H16 0.9800
C17 C18 1.521(5)
C17 H17A 0.9700
C17 H17B 0.9700
C18 C20 1.531(5)
C18 H18 0.9800
C19 H19A 0.9700
C19 H19B 0.9700
C20 H20A 0.9700
C20 H20B 0.9700
C21 C22 1.526(4)
C21 C28 1.533(6)
C21 H21 0.9800
C22 C30 1.523(5)
C22 C23 1.530(4)
C22 H22 0.9800
C23 C24 1.526(4)
C23 H23A 0.9700
C23 H23B 0.9700
C24 C29 1.521(5)
C24 C25 1.531(5)
C24 H24 0.9800
C25 C26 1.538(6)
C25 H25A 0.9700
C25 H25B 0.9700
C26 C27 1.517(5)
C26 C30 1.536(6)
C26 H26 0.9800
C27 C31 1.339(4)
C27 C28 1.521(4)
C28 C29 1.537(5)
C28 H28 0.9800
C29 H29A 0.9700
C29 H29B 0.9700
C30 H30A 0.9700
C30 H30B 0.9700
C31 C32 1.520(5)
C31 C38 1.523(5)
C32 C40 1.536(6)
C32 C33 1.537(6)
C32 H32 0.9800
C33 C34 1.523(5)
C33 H33A 0.9700
C33 H33B 0.9700
C34 C35 1.523(4)
C34 C39 1.529(5)
C34 H34 0.9800
C35 C36 1.518(4)
C35 H35A 0.9700
C35 H35B 0.9700
C36 C37 1.520(5)
C36 C40 1.531(5)
C36 H36 0.9800
C37 C38 1.537(5)
C37 H37A 0.9700
C37 H37B 0.9700
C38 C39 1.537(6)
C38 H38 0.9800
C39 H39A 0.9700
C39 H39B 0.9700
C40 H40A 0.9700
C40 H40B 0.9700
